data_1546639
loop_
_publ_author_name
'Partl, Gabriel'
'Laus, Gerhard'
'Kahlenberg, Volker'
'Huppertz, Hubert'
'Schottenberger, Herwig'

_publ_section_title
;
 3,3'-(Hexane-1,6-diyl)bis(1-vinyl-4-imidazoline-2-thione)
;
_journal_coeditor_code SU4149
_journal_issue 4
_journal_name_full IUCrData
_journal_page_first x170599
_journal_paper_doi 10.1107/S2414314617005995
_journal_volume 2
_journal_year 2017
_chemical_formula_iupac 'C16 H22 N4 S2'
_chemical_formula_moiety 'C16 H22 N4 S2'
_chemical_formula_sum 'C16 H22 N4 S2'
_chemical_formula_weight 334.5
_chemical_name_systematic
;
3,3'-(Hexane-1,6-diyl)bis(1-vinyl-4-imidazoline-2-thione)
;
_space_group_IT_number 2
_symmetry_cell_setting triclinic
_symmetry_space_group_name_Hall '-P 1'
_symmetry_space_group_name_H-M 'P -1'
_atom_sites_solution_hydrogens geom
_atom_sites_solution_primary direct
_atom_sites_solution_secondary difmap
_audit_conform_dict_name cif_core.dic
_audit_conform_dict_version 2.4
_audit_creation_method 'WinGX routine CIF_UPDATE'
_cell_angle_alpha 99.856(4)
_cell_angle_beta 93.530(5)
_cell_angle_gamma 101.937(5)
_cell_formula_units_Z 2
_cell_length_a 7.1335(5)
_cell_length_b 10.6863(5)
_cell_length_c 11.8830(6)
_cell_measurement_reflns_used 3343
_cell_measurement_temperature 173(2)
_cell_measurement_theta_max 28.513
_cell_measurement_theta_min 3.98
_cell_volume 868.75(9)
_computing_cell_refinement
;
(CrysAlis PRO; Agilent, 2014)
;
_computing_data_collection
;
(CrysAlis PRO; Agilent, 2014)
;
_computing_data_reduction
;
(CrysAlis PRO; Agilent, 2014)
;
_computing_molecular_graphics
;
Mercury (Macrae <i>et al.</i>,  2008)
;
_computing_publication_material
;
WinGX (Farrugia, 2012), SHELXL97 (Sheldrick, 2008) and PLATON
(Spek, 2009)
;
_computing_structure_refinement
;
SHELXL97 (Sheldrick, 2008)
;
_computing_structure_solution
;
SIR2002 (Burla <i>et al.</i>,  2003)
;
_diffrn_ambient_temperature 173(2)
_diffrn_detector_area_resol_mean 10.3575
_diffrn_measured_fraction_theta_full 0.989
_diffrn_measured_fraction_theta_max 0.989
_diffrn_measurement_device 'four-circle diffractometer'
_diffrn_measurement_device_type 'Agilent Xcalibur Ruby Gemini ultra'
_diffrn_measurement_method '\w scans'
_diffrn_radiation_monochromator graphite
_diffrn_radiation_type MoK\a
_diffrn_radiation_wavelength 0.71073
_diffrn_reflns_av_R_equivalents 0.0128
_diffrn_reflns_limit_h_max 8
_diffrn_reflns_limit_h_min -6
_diffrn_reflns_limit_k_max 11
_diffrn_reflns_limit_k_min -12
_diffrn_reflns_limit_l_max 13
_diffrn_reflns_limit_l_min -14
_diffrn_reflns_number 5545
_diffrn_reflns_theta_full 25.35
_diffrn_reflns_theta_max 25.35
_diffrn_reflns_theta_min 3.5
_exptl_absorpt_coefficient_mu 0.309
_exptl_absorpt_correction_T_max 1
_exptl_absorpt_correction_T_min 0.88029
_exptl_absorpt_correction_type multi-scan
_exptl_absorpt_process_details
;
(CrysAlis PRO; Agilent, 2014)
;
_exptl_crystal_colour colourless
_exptl_crystal_density_diffrn 1.279
_exptl_crystal_density_method 'not measured'
_exptl_crystal_description 'prismatic fragment'
_exptl_crystal_F_000 356
_exptl_crystal_size_max 0.54
_exptl_crystal_size_mid 0.2
_exptl_crystal_size_min 0.14
_refine_diff_density_max 0.204
_refine_diff_density_min -0.197
_refine_ls_extinction_method none
_refine_ls_goodness_of_fit_ref 1.054
_refine_ls_hydrogen_treatment constr
_refine_ls_matrix_type full
_refine_ls_number_parameters 199
_refine_ls_number_reflns 3151
_refine_ls_number_restraints 0
_refine_ls_restrained_S_all 1.054
_refine_ls_R_factor_all 0.0328
_refine_ls_R_factor_gt 0.0287
_refine_ls_shift/su_max 0.001
_refine_ls_shift/su_mean 0
_refine_ls_structure_factor_coef Fsqd
_refine_ls_weighting_details 'calc w=1/[\s^2^(Fo^2^)+(0.0287P)^2^+0.3242P] where P=(Fo^2^+2Fc^2^)/3'
_refine_ls_weighting_scheme calc
_refine_ls_wR_factor_gt 0.0694
_refine_ls_wR_factor_ref 0.0718
_reflns_number_gt 2821
_reflns_number_total 3151
_reflns_threshold_expression >2\s(I)
_cod_data_source_file su4149sup1.cif
_cod_data_source_block I
_cod_database_code 1546639

loop_
_symmetry_equiv_pos_as_xyz
'x, y, z'
'-x, -y, -z'

loop_
_atom_site_type_symbol
_atom_site_label
_atom_site_fract_x
_atom_site_fract_y
_atom_site_fract_z
_atom_site_U_iso_or_equiv
_atom_site_adp_type
_atom_site_calc_flag
_atom_site_refinement_flags
_atom_site_occupancy
_atom_site_symmetry_multiplicity
S S1 0.42181(5) 0.23294(4) 0.56557(3) 0.03198(11) Uani d . 1 1
S S2 -0.05723(5) 0.23677(4) 0.07703(3) 0.03264(11) Uani d . 1 1
N N4 0.22259(16) 0.40254(11) 0.23089(10) 0.0230(3) Uani d . 1 1
N N3 0.28775(16) 0.21338(11) 0.17699(10) 0.0234(3) Uani d . 1 1
N N2 0.16867(17) 0.19534(11) 0.72562(10) 0.0237(3) Uani d . 1 1
N N1 0.02845(16) 0.16137(10) 0.55287(10) 0.0216(2) Uani d . 1 1
C C1 0.20569(19) 0.19571(12) 0.61534(11) 0.0212(3) Uani d . 1 1
C C14 0.1222(2) 0.50945(14) 0.24615(12) 0.0270(3) Uani d . 1 1
H H14A 0.0525 0.5112 0.172 0.032 Uiso calc R 1 1
H H14B 0.2178 0.593 0.2699 0.032 Uiso calc R 1 1
C C9 0.15171(19) 0.28462(13) 0.16221(11) 0.0231(3) Uani d . 1 1
C C7 0.3279(2) 0.37721(14) 0.87953(12) 0.0268(3) Uani d . 1 1
H H7A 0.2061 0.3851 0.9129 0.032 Uiso calc R 1 1
H H7B 0.3436 0.4314 0.8195 0.032 Uiso calc R 1 1
C C8 0.4943(2) 0.42931(14) 0.97290(12) 0.0269(3) Uani d . 1 1
H H8A 0.6164 0.422 0.9397 0.032 Uiso calc R 1 1
H H8B 0.479 0.3754 1.0331 0.032 Uiso calc R 1 1
C C11 0.3978(2) 0.40436(14) 0.28805(12) 0.0263(3) Uani d . 1 1
H H11 0.475 0.4756 0.3414 0.032 Uiso calc R 1 1
C C10 0.4393(2) 0.28843(14) 0.25507(12) 0.0268(3) Uani d . 1 1
H H10 0.5515 0.262 0.2802 0.032 Uiso calc R 1 1
C C15 -0.0198(2) 0.49571(14) 0.33577(12) 0.0252(3) Uani d . 1 1
H H15A -0.1108 0.41 0.3133 0.03 Uiso calc R 1 1
H H15B -0.0952 0.5638 0.3362 0.03 Uiso calc R 1 1
C C12 0.2730(2) 0.08475(14) 0.11905(13) 0.0279(3) Uani d . 1 1
H H12 0.1562 0.0426 0.0729 0.033 Uiso calc R 1 1
C C13 0.4068(3) 0.01920(17) 0.12376(17) 0.0465(5) Uani d . 1 1
H H13A 0.5258 0.0579 0.169 0.056 Uiso calc R 1 1
H H13B 0.3857 -0.0675 0.082 0.056 Uiso calc R 1 1
C C16 0.07338(19) 0.50680(13) 0.45661(12) 0.0240(3) Uani d . 1 1
H H16A 0.1478 0.4383 0.457 0.029 Uiso calc R 1 1
H H16B 0.1645 0.5924 0.4796 0.029 Uiso calc R 1 1
C C6 0.3136(2) 0.23646(14) 0.82447(12) 0.0292(3) Uani d . 1 1
H H6A 0.4403 0.2258 0.7997 0.035 Uiso calc R 1 1
H H6B 0.2797 0.1803 0.8817 0.035 Uiso calc R 1 1
C C5 -0.1648(2) 0.12107(15) 0.37121(14) 0.0354(4) Uani d . 1 1
H H5A -0.2801 0.1019 0.407 0.042 Uiso calc R 1 1
H H5B -0.1707 0.1173 0.2906 0.042 Uiso calc R 1 1
C C3 -0.0276(2) 0.16310(14) 0.73221(13) 0.0287(3) Uani d . 1 1
H H3 -0.0894 0.1575 0.8003 0.034 Uiso calc R 1 1
C C2 -0.1148(2) 0.14119(14) 0.62602(13) 0.0275(3) Uani d . 1 1
H H2 -0.2497 0.1164 0.6044 0.033 Uiso calc R 1 1
C C4 0.0022(2) 0.15270(13) 0.43297(12) 0.0260(3) Uani d . 1 1
H H4 0.1142 0.1712 0.3941 0.031 Uiso calc R 1 1

loop_
_atom_site_aniso_label
_atom_site_aniso_U_11
_atom_site_aniso_U_22
_atom_site_aniso_U_33
_atom_site_aniso_U_12
_atom_site_aniso_U_13
_atom_site_aniso_U_23
S1 0.02078(19) 0.0399(2) 0.0333(2) 0.00365(15) 0.00389(15) 0.00479(17)
S2 0.0251(2) 0.0409(2) 0.0281(2) 0.00743(16) -0.00448(15) -0.00125(16)
N4 0.0222(6) 0.0255(6) 0.0207(6) 0.0046(5) 0.0047(5) 0.0026(5)
N3 0.0205(6) 0.0255(6) 0.0233(6) 0.0037(5) 0.0020(5) 0.0037(5)
N2 0.0252(6) 0.0235(6) 0.0210(6) 0.0047(5) -0.0004(5) 0.0025(5)
N1 0.0202(6) 0.0207(6) 0.0229(6) 0.0043(4) -0.0004(5) 0.0027(4)
C1 0.0229(7) 0.0174(6) 0.0227(7) 0.0053(5) -0.0008(5) 0.0018(5)
C14 0.0310(8) 0.0257(7) 0.0262(7) 0.0091(6) 0.0047(6) 0.0059(6)
C9 0.0224(7) 0.0277(7) 0.0194(7) 0.0041(6) 0.0060(5) 0.0052(5)
C7 0.0282(7) 0.0297(8) 0.0209(7) 0.0040(6) -0.0020(6) 0.0048(6)
C8 0.0273(7) 0.0335(8) 0.0188(7) 0.0041(6) -0.0005(6) 0.0059(6)
C11 0.0217(7) 0.0307(8) 0.0227(7) 0.0000(6) 0.0014(6) 0.0023(6)
C10 0.0212(7) 0.0310(8) 0.0265(8) 0.0038(6) -0.0011(6) 0.0045(6)
C15 0.0248(7) 0.0248(7) 0.0265(7) 0.0084(6) 0.0035(6) 0.0020(6)
C12 0.0269(8) 0.0253(7) 0.0289(8) 0.0019(6) 0.0024(6) 0.0029(6)
C13 0.0357(9) 0.0348(9) 0.0623(12) 0.0109(7) -0.0056(8) -0.0091(8)
C16 0.0218(7) 0.0231(7) 0.0262(7) 0.0056(5) 0.0035(6) 0.0016(6)
C6 0.0327(8) 0.0325(8) 0.0219(7) 0.0077(6) -0.0047(6) 0.0053(6)
C5 0.0386(9) 0.0352(8) 0.0305(8) 0.0084(7) -0.0077(7) 0.0045(7)
C3 0.0280(8) 0.0278(7) 0.0303(8) 0.0044(6) 0.0078(6) 0.0058(6)
C2 0.0198(7) 0.0268(7) 0.0350(8) 0.0038(6) 0.0035(6) 0.0044(6)
C4 0.0316(8) 0.0219(7) 0.0237(7) 0.0066(6) -0.0004(6) 0.0024(6)

loop_
_atom_type_symbol
_atom_type_description
_atom_type_scat_dispersion_real
_atom_type_scat_dispersion_imag
_atom_type_scat_source
C C 0.0033 0.0016 'International Tables Vol C Tables 4.2.6.8 and 6.1.1.4'
H H 0 0 'International Tables Vol C Tables 4.2.6.8 and 6.1.1.4'
N N 0.0061 0.0033 'International Tables Vol C Tables 4.2.6.8 and 6.1.1.4'
S S 0.1246 0.1234 'International Tables Vol C Tables 4.2.6.8 and 6.1.1.4'

loop_
_geom_angle_atom_site_label_1
_geom_angle_atom_site_label_2
_geom_angle_atom_site_label_3
_geom_angle_site_symmetry_1
_geom_angle_site_symmetry_3
_geom_angle
C9 N4 C11 . . 110.30(12)
C9 N4 C14 . . 124.54(12)
C11 N4 C14 . . 125.10(12)
C9 N3 C10 . . 109.60(12)
C9 N3 C12 . . 123.89(12)
C10 N3 C12 . . 126.51(12)
C1 N2 C3 . . 110.19(12)
C1 N2 C6 . . 124.83(12)
C3 N2 C6 . . 124.68(12)
C1 N1 C2 . . 109.63(11)
C1 N1 C4 . . 123.53(12)
C2 N1 C4 . . 126.82(12)
N2 C1 N1 . . 105.20(11)
N2 C1 S1 . . 127.50(10)
N1 C1 S1 . . 127.29(10)
N4 C14 C15 . . 111.76(11)
N4 C14 H14A . . 109.3
C15 C14 H14A . . 109.3
N4 C14 H14B . . 109.3
C15 C14 H14B . . 109.3
H14A C14 H14B . . 107.9
N4 C9 N3 . . 105.07(12)
N4 C9 S2 . . 127.37(11)
N3 C9 S2 . . 127.56(11)
C6 C7 C8 . . 113.07(12)
C6 C7 H7A . . 109
C8 C7 H7A . . 109
C6 C7 H7B . . 109
C8 C7 H7B . . 109
H7A C7 H7B . . 107.8
C7 C8 C8 . 2_667 112.14(15)
C7 C8 H8A . . 109.2
C8 C8 H8A 2_667 . 109.2
C7 C8 H8B . . 109.2
C8 C8 H8B 2_667 . 109.2
H8A C8 H8B . . 107.9
C10 C11 N4 . . 107.79(12)
C10 C11 H11 . . 126.1
N4 C11 H11 . . 126.1
C11 C10 N3 . . 107.23(13)
C11 C10 H10 . . 126.4
N3 C10 H10 . . 126.4
C14 C15 C16 . . 114.16(12)
C14 C15 H15A . . 108.7
C16 C15 H15A . . 108.7
C14 C15 H15B . . 108.7
C16 C15 H15B . . 108.7
H15A C15 H15B . . 107.6
C13 C12 N3 . . 125.10(14)
C13 C12 H12 . . 117.4
N3 C12 H12 . . 117.4
C12 C13 H13A . . 120
C12 C13 H13B . . 120
H13A C13 H13B . . 120
C16 C16 C15 2_566 . 112.40(14)
C16 C16 H16A 2_566 . 109.1
C15 C16 H16A . . 109.1
C16 C16 H16B 2_566 . 109.1
C15 C16 H16B . . 109.1
H16A C16 H16B . . 107.9
N2 C6 C7 . . 111.33(12)
N2 C6 H6A . . 109.4
C7 C6 H6A . . 109.4
N2 C6 H6B . . 109.4
C7 C6 H6B . . 109.4
H6A C6 H6B . . 108
C4 C5 H5A . . 120
C4 C5 H5B . . 120
H5A C5 H5B . . 120
C2 C3 N2 . . 107.85(13)
C2 C3 H3 . . 126.1
N2 C3 H3 . . 126.1
C3 C2 N1 . . 107.13(12)
C3 C2 H2 . . 126.4
N1 C2 H2 . . 126.4
C5 C4 N1 . . 124.94(14)
C5 C4 H4 . . 117.5
N1 C4 H4 . . 117.5

loop_
_geom_bond_atom_site_label_1
_geom_bond_atom_site_label_2
_geom_bond_site_symmetry_2
_geom_bond_distance
S1 C1 . 1.6805(14)
S2 C9 . 1.6820(14)
N4 C9 . 1.3576(18)
N4 C11 . 1.3799(18)
N4 C14 . 1.4609(18)
N3 C9 . 1.3721(18)
N3 C10 . 1.3914(18)
N3 C12 . 1.4078(18)
N2 C1 . 1.3531(18)
N2 C3 . 1.3812(18)
N2 C6 . 1.4585(18)
N1 C1 . 1.3724(17)
N1 C2 . 1.3889(18)
N1 C4 . 1.4101(18)
C14 C15 . 1.5188(19)
C14 H14A . 0.99
C14 H14B . 0.99
C7 C6 . 1.514(2)
C7 C8 . 1.5178(19)
C7 H7A . 0.99
C7 H7B . 0.99
C8 C8 2_667 1.521(3)
C8 H8A . 0.99
C8 H8B . 0.99
C11 C10 . 1.333(2)
C11 H11 . 0.95
C10 H10 . 0.95
C15 C16 . 1.5196(19)
C15 H15A . 0.99
C15 H15B . 0.99
C12 C13 . 1.299(2)
C12 H12 . 0.95
C13 H13A . 0.95
C13 H13B . 0.95
C16 C16 2_566 1.517(3)
C16 H16A . 0.99
C16 H16B . 0.99
C6 H6A . 0.99
C6 H6B . 0.99
C5 C4 . 1.309(2)
C5 H5A . 0.95
C5 H5B . 0.95
C3 C2 . 1.333(2)
C3 H3 . 0.95
C2 H2 . 0.95
C4 H4 . 0.95

loop_
_geom_hbond_atom_site_label_D
_geom_hbond_atom_site_label_H
_geom_hbond_atom_site_label_A
_geom_hbond_site_symmetry_A
_geom_hbond_distance_DH
_geom_hbond_distance_HA
_geom_hbond_distance_DA
_geom_hbond_angle_DHA
C8 H8B Cg2 1_556 0.99 2.75 3.628(2) 148
C15 H15B Cg1 2_566 0.99 2.76 3.589(2) 142

loop_
_geom_torsion_atom_site_label_1
_geom_torsion_atom_site_label_2
_geom_torsion_atom_site_label_3
_geom_torsion_atom_site_label_4
_geom_torsion_site_symmetry_4
_geom_torsion
C3 N2 C1 N1 . -0.75(15)
C6 N2 C1 N1 . -174.72(12)
C3 N2 C1 S1 . 178.20(10)
C6 N2 C1 S1 . 4.2(2)
C2 N1 C1 N2 . 0.35(14)
C4 N1 C1 N2 . 178.70(11)
C2 N1 C1 S1 . -178.60(10)
C4 N1 C1 S1 . -0.25(19)
C9 N4 C14 C15 . 83.69(16)
C11 N4 C14 C15 . -92.97(15)
C11 N4 C9 N3 . -0.59(14)
C14 N4 C9 N3 . -177.68(11)
C11 N4 C9 S2 . 179.67(10)
C14 N4 C9 S2 . 2.58(19)
C10 N3 C9 N4 . 0.39(14)
C12 N3 C9 N4 . -178.64(12)
C10 N3 C9 S2 . -179.88(10)
C12 N3 C9 S2 . 1.09(19)
C6 C7 C8 C8 2_667 -179.90(15)
C9 N4 C11 C10 . 0.59(15)
C14 N4 C11 C10 . 177.66(12)
N4 C11 C10 N3 . -0.32(15)
C9 N3 C10 C11 . -0.04(16)
C12 N3 C10 C11 . 178.96(13)
N4 C14 C15 C16 . 65.34(16)
C9 N3 C12 C13 . 173.65(16)
C10 N3 C12 C13 . -5.2(2)
C14 C15 C16 C16 2_566 179.71(14)
C1 N2 C6 C7 . 95.37(16)
C3 N2 C6 C7 . -77.73(17)
C8 C7 C6 N2 . -172.50(12)
C1 N2 C3 C2 . 0.89(16)
C6 N2 C3 C2 . 174.87(13)
N2 C3 C2 N1 . -0.64(16)
C1 N1 C2 C3 . 0.18(15)
C4 N1 C2 C3 . -178.10(13)
C1 N1 C4 C5 . -179.54(14)
C2 N1 C4 C5 . -1.5(2)

_cod_database_fobs_code 1546639
